data_2019042
loop_
_publ_author_name
'Zhao, Hang-Ju'
'Ma, Jian-Ping'
'Liu, Qi-Kui'
'Dong, Yu-Bin'

_publ_section_title
;
 Zn^II^ and Cu^II^ complexes generated from
 5-(pyridin-4-yl)-3-[2-(pyridin-4-yl)ethyl]-1,3,4-oxadiazole-2(3<i>H</i>)-thione
;
_journal_coeditor_code KY3029
_journal_issue 7
_journal_name_full 'Acta Crystallographica Section C'
_journal_page_first 716
_journal_page_last 720
_journal_paper_doi 10.1107/S0108270113012134
_journal_volume 69
_journal_year 2013
_chemical_formula_iupac '[Zn2 (N O3)4 (C14 H12 N4 O S)2]'
_chemical_formula_moiety 'C28 H24 N12 O14 S2 Zn2'
_chemical_formula_sum 'C28 H24 N12 O14 S2 Zn2'
_chemical_formula_weight 947.45
_chemical_name_systematic
Tetranitratobis{\m-5-(pyridin-4-yl)-3-[2-(pyridin-4-yl)ethyl]-1,3,4-oxadiazole-2(3<i>H</i>)-thione}zinc(II)
_space_group_IT_number 14
_symmetry_cell_setting monoclinic
_symmetry_space_group_name_Hall '-P 2yn'
_symmetry_space_group_name_H-M 'P 1 21/n 1'
_atom_sites_solution_hydrogens geom
_atom_sites_solution_primary direct
_atom_sites_solution_secondary difmap
_audit_creation_method SHELXL97
_cell_angle_alpha 90.00
_cell_angle_beta 98.125(4)
_cell_angle_gamma 90.00
_cell_formula_units_Z 2
_cell_length_a 7.8239(17)
_cell_length_b 11.033(2)
_cell_length_c 21.677(4)
_cell_measurement_reflns_used 1366
_cell_measurement_temperature 298(2)
_cell_measurement_theta_max 20.064
_cell_measurement_theta_min 2.648
_cell_volume 1852.4(6)
_computing_cell_refinement 'SMART (Bruker, 2003)'
_computing_data_collection 'SMART (Bruker, 2003)'
_computing_data_reduction 'SAINT (Bruker, 2003)'
_computing_molecular_graphics 'SHELXTL (Sheldrick, 2008)'
_computing_publication_material 'SHELXTL (Sheldrick, 2008)'
_computing_structure_refinement 'SHELXL97 (Sheldrick, 2008)'
_computing_structure_solution 'SHELXS97 (Sheldrick, 2008)'
_diffrn_ambient_temperature 298(2)
_diffrn_measured_fraction_theta_full 0.999
_diffrn_measured_fraction_theta_max 0.999
_diffrn_measurement_device_type 'Bruker SMART CCD area-detector'
_diffrn_measurement_method '\f and \w'
_diffrn_radiation_monochromator graphite
_diffrn_radiation_source 'fine-focus sealed tube'
_diffrn_radiation_type MoK\a
_diffrn_radiation_wavelength 0.71073
_diffrn_reflns_av_R_equivalents 0.0455
_diffrn_reflns_av_sigmaI/netI 0.0625
_diffrn_reflns_limit_h_max 9
_diffrn_reflns_limit_h_min -7
_diffrn_reflns_limit_k_max 13
_diffrn_reflns_limit_k_min -12
_diffrn_reflns_limit_l_max 17
_diffrn_reflns_limit_l_min -26
_diffrn_reflns_number 8960
_diffrn_reflns_theta_full 25.50
_diffrn_reflns_theta_max 25.50
_diffrn_reflns_theta_min 1.90
_exptl_absorpt_coefficient_mu 1.491
_exptl_absorpt_correction_T_max 0.7547
_exptl_absorpt_correction_T_min 0.5869
_exptl_absorpt_correction_type multi-scan
_exptl_absorpt_process_details '(SADABS; Bruker, 2003)'
_exptl_crystal_colour yellow
_exptl_crystal_density_diffrn 1.699
_exptl_crystal_density_method 'not measured'
_exptl_crystal_description block
_exptl_crystal_F_000 960
_exptl_crystal_size_max 0.40
_exptl_crystal_size_mid 0.20
_exptl_crystal_size_min 0.20
_refine_diff_density_max 0.424
_refine_diff_density_min -0.252
_refine_ls_extinction_method none
_refine_ls_goodness_of_fit_ref 1.036
_refine_ls_hydrogen_treatment constr
_refine_ls_matrix_type full
_refine_ls_number_parameters 262
_refine_ls_number_reflns 3451
_refine_ls_number_restraints 0
_refine_ls_restrained_S_all 1.036
_refine_ls_R_factor_all 0.0793
_refine_ls_R_factor_gt 0.0525
_refine_ls_shift/su_max 0.000
_refine_ls_shift/su_mean 0.000
_refine_ls_structure_factor_coef Fsqd
_refine_ls_weighting_details 'calc w = 1/[\s^2^(Fo^2^)+(0.0442P)^2^+0.1503P] where P=(Fo^2^+2Fc^2^)/3'
_refine_ls_weighting_scheme calc
_refine_ls_wR_factor_gt 0.1014
_refine_ls_wR_factor_ref 0.1122
_reflns_number_gt 2477
_reflns_number_total 3451
_reflns_threshold_expression I>2\s(I)
_cod_data_source_file ky3029.cif
_cod_data_source_block I
_cod_original_cell_volume 1852.4(7)
_cod_original_sg_symbol_Hall -P2yn
_cod_original_sg_symbol_H-M 'P 21/n'
_cod_database_code 2019042
_cod_database_fobs_code 2019042

loop_
_symmetry_equiv_pos_as_xyz
'x, y, z'
'-x+1/2, y+1/2, -z+1/2'
'-x, -y, -z'
'x-1/2, -y-1/2, z-1/2'

loop_
_atom_site_type_symbol
_atom_site_label
_atom_site_fract_x
_atom_site_fract_y
_atom_site_fract_z
_atom_site_U_iso_or_equiv
_atom_site_adp_type
_atom_site_calc_flag
_atom_site_refinement_flags
_atom_site_occupancy
_atom_site_symmetry_multiplicity
C C1 0.1924(5) 0.8898(4) 0.36855(18) 0.0458(10) Uani d . 1 1
H H1 0.2885 0.9328 0.3870 0.055 Uiso calc R 1 1
C C2 0.1499(5) 0.7857(4) 0.39629(18) 0.0453(10) Uani d . 1 1
H H2 0.2190 0.7578 0.4319 0.054 Uiso calc R 1 1
C C3 0.0051(5) 0.7214(3) 0.37200(17) 0.0389(10) Uani d . 1 1
C C4 -0.0883(5) 0.7661(4) 0.31815(19) 0.0457(10) Uani d . 1 1
H H4 -0.1869 0.7259 0.2997 0.055 Uiso calc R 1 1
C C5 -0.0353(5) 0.8700(4) 0.29203(18) 0.0435(10) Uani d . 1 1
H H5 -0.0995 0.8977 0.2554 0.052 Uiso calc R 1 1
C C6 -0.0479(5) 0.6086(3) 0.40284(18) 0.0443(10) Uani d . 1 1
H H6A 0.0549 0.5669 0.4223 0.053 Uiso calc R 1 1
H H6B -0.1071 0.5552 0.3712 0.053 Uiso calc R 1 1
C C7 -0.1652(5) 0.6325(3) 0.45180(18) 0.0440(10) Uani d . 1 1
H H7A -0.2730 0.6674 0.4320 0.053 Uiso calc R 1 1
H H7B -0.1914 0.5565 0.4709 0.053 Uiso calc R 1 1
C C8 -0.1405(5) 0.8249(4) 0.51453(17) 0.0411(10) Uani d . 1 1
C C9 0.1182(5) 0.7855(3) 0.56352(16) 0.0352(9) Uani d . 1 1
C C10 0.2802(5) 0.8104(3) 0.60301(16) 0.0334(9) Uani d . 1 1
C C11 0.4158(5) 0.7311(3) 0.60591(18) 0.0461(10) Uani d . 1 1
H H11 0.4035 0.6586 0.5838 0.055 Uiso calc R 1 1
C C12 0.5691(5) 0.7590(4) 0.64150(19) 0.0495(11) Uani d . 1 1
H H12 0.6606 0.7049 0.6423 0.059 Uiso calc R 1 1
C C13 0.4605(5) 0.9356(4) 0.6733(2) 0.0509(11) Uani d . 1 1
H H13 0.4736 1.0056 0.6975 0.061 Uiso calc R 1 1
C C14 0.3039(5) 0.9151(4) 0.63742(19) 0.0474(11) Uani d . 1 1
H H14 0.2151 0.9714 0.6364 0.057 Uiso calc R 1 1
N N1 0.1031(4) 0.9338(3) 0.31605(15) 0.0387(8) Uani d . 1 1
N N2 -0.0838(4) 0.7152(3) 0.49982(14) 0.0379(8) Uani d . 1 1
N N3 0.0796(4) 0.6902(3) 0.53068(14) 0.0392(8) Uani d . 1 1
N N4 0.5932(4) 0.8612(3) 0.67533(14) 0.0408(8) Uani d . 1 1
N N5 0.9943(4) 0.6994(3) 0.71778(16) 0.0454(9) Uani d . 1 1
N N6 0.9075(5) 0.9448(3) 0.84361(19) 0.0535(10) Uani d . 1 1
O O1 -0.0073(3) 0.8717(2) 0.55623(11) 0.0403(7) Uani d . 1 1
O O2 0.7622(4) 0.9465(3) 0.80821(13) 0.0557(8) Uani d . 1 1
O O3 1.0381(5) 0.9301(3) 0.81804(17) 0.0770(10) Uani d . 1 1
O O4 0.9123(5) 0.9592(3) 0.89967(16) 0.0788(11) Uani d . 1 1
O O5 0.9865(4) 0.7964(3) 0.68598(14) 0.0635(9) Uani d . 1 1
O O6 0.8955(4) 0.6921(3) 0.75781(15) 0.0664(9) Uani d . 1 1
O O7 1.0940(4) 0.6197(3) 0.70801(15) 0.0651(9) Uani d . 1 1
S S1 -0.32184(15) 0.89597(11) 0.49226(6) 0.0623(4) Uani d . 1 1
Zn Zn1 0.82669(6) 0.90971(4) 0.72341(2) 0.04542(18) Uani d . 1 1

loop_
_atom_site_aniso_label
_atom_site_aniso_U_11
_atom_site_aniso_U_22
_atom_site_aniso_U_33
_atom_site_aniso_U_12
_atom_site_aniso_U_13
_atom_site_aniso_U_23
C1 0.041(2) 0.051(3) 0.042(3) -0.010(2) -0.0041(19) -0.007(2)
C2 0.048(3) 0.049(3) 0.037(2) -0.005(2) -0.0019(18) 0.0033(19)
C3 0.043(2) 0.035(2) 0.038(2) 0.0037(19) 0.0017(18) -0.0090(17)
C4 0.042(2) 0.042(2) 0.050(3) -0.006(2) -0.0056(19) -0.004(2)
C5 0.037(2) 0.050(3) 0.041(2) 0.000(2) -0.0053(18) 0.0030(19)
C6 0.053(3) 0.034(2) 0.043(3) -0.001(2) -0.0020(19) -0.0077(18)
C7 0.045(3) 0.037(2) 0.046(3) -0.0122(19) -0.0064(19) -0.0013(19)
C8 0.043(2) 0.045(3) 0.035(2) -0.004(2) 0.0046(18) 0.0014(18)
C9 0.036(2) 0.035(2) 0.034(2) 0.0015(18) 0.0045(16) 0.0052(17)
C10 0.036(2) 0.033(2) 0.030(2) -0.0049(17) 0.0031(16) 0.0016(16)
C11 0.047(3) 0.035(2) 0.052(3) 0.000(2) -0.0101(19) -0.0100(19)
C12 0.043(3) 0.039(2) 0.063(3) 0.002(2) -0.005(2) -0.004(2)
C13 0.045(3) 0.053(3) 0.056(3) -0.009(2) 0.011(2) -0.023(2)
C14 0.040(2) 0.041(2) 0.060(3) 0.002(2) 0.005(2) -0.015(2)
N1 0.0357(19) 0.0359(19) 0.044(2) -0.0028(15) 0.0051(15) -0.0026(15)
N2 0.0361(19) 0.0365(19) 0.038(2) -0.0025(15) -0.0045(14) -0.0015(15)
N3 0.0361(19) 0.0379(19) 0.041(2) 0.0022(15) -0.0032(14) -0.0015(15)
N4 0.0373(19) 0.046(2) 0.038(2) -0.0082(16) 0.0008(14) -0.0034(16)
N5 0.040(2) 0.047(2) 0.046(2) -0.0031(18) -0.0026(17) 0.0048(18)
N6 0.065(3) 0.043(2) 0.049(3) -0.011(2) -0.006(2) 0.0103(18)
O1 0.0406(16) 0.0381(15) 0.0399(17) 0.0041(13) -0.0029(12) -0.0031(12)
O2 0.0458(19) 0.071(2) 0.0463(19) -0.0034(15) -0.0076(14) 0.0026(15)
O3 0.058(2) 0.091(3) 0.081(3) 0.000(2) 0.0063(19) 0.012(2)
O4 0.094(3) 0.091(3) 0.045(2) -0.025(2) -0.0108(18) 0.0034(18)
O5 0.068(2) 0.055(2) 0.072(2) 0.0029(17) 0.0222(16) 0.0237(17)
O6 0.074(2) 0.062(2) 0.068(2) 0.0126(18) 0.0258(18) 0.0188(17)
O7 0.058(2) 0.061(2) 0.074(2) 0.0184(18) 0.0026(16) 0.0023(17)
S1 0.0485(7) 0.0657(8) 0.0680(9) 0.0178(6) -0.0082(5) 0.0009(6)
Zn1 0.0400(3) 0.0484(3) 0.0460(3) -0.0088(2) 0.0000(2) 0.0011(2)

loop_
_atom_type_symbol
_atom_type_description
_atom_type_scat_dispersion_real
_atom_type_scat_dispersion_imag
_atom_type_scat_source
C C 0.0033 0.0016 'International Tables Vol C Tables 4.2.6.8 and 6.1.1.4'
H H 0.0000 0.0000 'International Tables Vol C Tables 4.2.6.8 and 6.1.1.4'
N N 0.0061 0.0033 'International Tables Vol C Tables 4.2.6.8 and 6.1.1.4'
O O 0.0106 0.0060 'International Tables Vol C Tables 4.2.6.8 and 6.1.1.4'
S S 0.1246 0.1234 'International Tables Vol C Tables 4.2.6.8 and 6.1.1.4'
Zn Zn 0.2839 1.4301 'International Tables Vol C Tables 4.2.6.8 and 6.1.1.4'

loop_
_geom_angle_atom_site_label_1
_geom_angle_atom_site_label_2
_geom_angle_atom_site_label_3
_geom_angle_site_symmetry_1
_geom_angle_site_symmetry_3
_geom_angle
N1 C1 C2 . . 123.4(4)
N1 C1 H1 . . 118.3
C2 C1 H1 . . 118.3
C1 C2 C3 . . 120.4(4)
C1 C2 H2 . . 119.8
C3 C2 H2 . . 119.8
C2 C3 C4 . . 116.6(4)
C2 C3 C6 . . 121.5(3)
C4 C3 C6 . . 121.9(4)
C5 C4 C3 . . 119.7(4)
C5 C4 H4 . . 120.2
C3 C4 H4 . . 120.2
N1 C5 C4 . . 123.9(4)
N1 C5 H5 . . 118.1
C4 C5 H5 . . 118.1
C3 C6 C7 . . 113.5(3)
C3 C6 H6A . . 108.9
C7 C6 H6A . . 108.9
C3 C6 H6B . . 108.9
C7 C6 H6B . . 108.9
H6A C6 H6B . . 107.7
N2 C7 C6 . . 111.1(3)
N2 C7 H7A . . 109.4
C6 C7 H7A . . 109.4
N2 C7 H7B . . 109.4
C6 C7 H7B . . 109.4
H7A C7 H7B . . 108.0
N2 C8 O1 . . 104.4(3)
N2 C8 S1 . . 131.7(3)
O1 C8 S1 . . 123.9(3)
N3 C9 O1 . . 113.6(3)
N3 C9 C10 . . 126.9(3)
O1 C9 C10 . . 119.4(3)
C11 C10 C14 . . 117.9(3)
C11 C10 C9 . . 120.8(3)
C14 C10 C9 . . 121.3(3)
C12 C11 C10 . . 119.6(3)
C12 C11 H11 . . 120.2
C10 C11 H11 . . 120.2
N4 C12 C11 . . 122.8(4)
N4 C12 H12 . . 118.6
C11 C12 H12 . . 118.6
N4 C13 C14 . . 123.4(4)
N4 C13 H13 . . 118.3
C14 C13 H13 . . 118.3
C10 C14 C13 . . 119.2(4)
C10 C14 H14 . . 120.4
C13 C14 H14 . . 120.4
C5 N1 C1 . . 115.9(3)
C5 N1 Zn1 . 3_676 122.4(3)
C1 N1 Zn1 . 3_676 121.6(3)
C8 N2 N3 . . 112.2(3)
C8 N2 C7 . . 127.3(3)
N3 N2 C7 . . 120.0(3)
C9 N3 N2 . . 103.6(3)
C13 N4 C12 . . 117.1(3)
C13 N4 Zn1 . . 119.8(3)
C12 N4 Zn1 . . 123.0(3)
O7 N5 O6 . . 123.5(4)
O7 N5 O5 . . 119.9(4)
O6 N5 O5 . . 116.5(4)
O4 N6 O3 . . 123.4(4)
O4 N6 O2 . . 119.7(4)
O3 N6 O2 . . 116.9(4)
C9 O1 C8 . . 106.3(3)
N6 O2 Zn1 . . 103.2(3)
N6 O3 Zn1 . . 83.4(3)
N5 O5 Zn1 . . 106.8(3)
O2 Zn1 O5 . . 137.83(12)
O2 Zn1 N1 . 3_676 109.24(12)
O5 Zn1 N1 . 3_676 97.86(12)
O2 Zn1 N4 . . 101.35(12)
O5 Zn1 N4 . . 101.13(13)
N1 Zn1 N4 3_676 . 106.42(13)
O2 Zn1 O3 . . 56.35(12)
O5 Zn1 O3 . . 90.57(13)
N1 Zn1 O3 3_676 . 94.78(12)
N4 Zn1 O3 . . 153.91(13)

loop_
_geom_bond_atom_site_label_1
_geom_bond_atom_site_label_2
_geom_bond_site_symmetry_2
_geom_bond_distance
_geom_bond_publ_flag
C1 N1 . 1.339(5) ?
C1 C2 . 1.360(5) ?
C1 H1 . 0.9300 ?
C2 C3 . 1.377(5) ?
C2 H2 . 0.9300 ?
C3 C4 . 1.378(5) ?
C3 C6 . 1.499(5) ?
C4 C5 . 1.368(5) ?
C4 H4 . 0.9300 ?
C5 N1 . 1.334(5) ?
C5 H5 . 0.9300 ?
C6 C7 . 1.521(5) ?
C6 H6A . 0.9700 ?
C6 H6B . 0.9700 ?
C7 N2 . 1.461(4) ?
C7 H7A . 0.9700 ?
C7 H7B . 0.9700 ?
C8 N2 . 1.343(5) ?
C8 O1 . 1.380(4) ?
C8 S1 . 1.633(4) ?
C9 N3 . 1.281(4) ?
C9 O1 . 1.360(4) ?
C9 C10 . 1.452(5) ?
C10 C11 . 1.370(5) ?
C10 C14 . 1.373(5) ?
C11 C12 . 1.366(5) ?
C11 H11 . 0.9300 ?
C12 N4 . 1.344(5) ?
C12 H12 . 0.9300 ?
C13 N4 . 1.320(5) ?
C13 C14 . 1.374(6) ?
C13 H13 . 0.9300 ?
C14 H14 . 0.9300 ?
N1 Zn1 3_676 2.036(3) y
N2 N3 . 1.384(4) ?
N4 Zn1 . 2.043(3) y
N5 O7 . 1.214(4) ?
N5 O6 . 1.244(4) ?
N5 O5 . 1.270(4) ?
N6 O4 . 1.221(4) ?
N6 O3 . 1.240(5) ?
N6 O2 . 1.279(4) ?
O2 Zn1 . 2.015(3) y
O3 Zn1 . 2.457(3) y
O5 Zn1 . 2.018(3) y
O6 Zn1 . 2.549(3) y
Zn1 N1 3_676 2.036(3) ?

loop_
_geom_hbond_atom_site_label_D
_geom_hbond_atom_site_label_H
_geom_hbond_atom_site_label_A
_geom_hbond_site_symmetry_A
_geom_hbond_distance_DH
_geom_hbond_distance_HA
_geom_hbond_distance_DA
_geom_hbond_angle_DHA
C5 H5 O7 4_475 0.93 2.48 3.201(5) 134.6
C11 H11 O4 2_646 0.93 2.63 3.297(5) 129.4

loop_
_geom_torsion_atom_site_label_1
_geom_torsion_atom_site_label_2
_geom_torsion_atom_site_label_3
_geom_torsion_atom_site_label_4
_geom_torsion_site_symmetry_4
_geom_torsion
N1 C1 C2 C3 . -2.4(6)
C1 C2 C3 C4 . 1.9(6)
C1 C2 C3 C6 . -178.0(4)
C2 C3 C4 C5 . -0.3(6)
C6 C3 C4 C5 . 179.5(4)
C3 C4 C5 N1 . -0.9(6)
C2 C3 C6 C7 . 88.6(5)
C4 C3 C6 C7 . -91.3(4)
C3 C6 C7 N2 . -57.1(4)
N3 C9 C10 C11 . 3.4(6)
O1 C9 C10 C11 . -172.8(3)
N3 C9 C10 C14 . -178.1(4)
O1 C9 C10 C14 . 5.7(5)
C14 C10 C11 C12 . -1.2(6)
C9 C10 C11 C12 . 177.4(4)
C10 C11 C12 N4 . 1.3(7)
C11 C10 C14 C13 . -0.4(6)
C9 C10 C14 C13 . -178.9(4)
N4 C13 C14 C10 . 2.1(7)
C4 C5 N1 C1 . 0.6(6)
C4 C5 N1 Zn1 3_676 -178.4(3)
C2 C1 N1 C5 . 1.1(6)
C2 C1 N1 Zn1 3_676 -179.9(3)
O1 C8 N2 N3 . 0.3(4)
S1 C8 N2 N3 . -179.1(3)
O1 C8 N2 C7 . -172.1(3)
S1 C8 N2 C7 . 8.5(6)
C6 C7 N2 C8 . 118.7(4)
C6 C7 N2 N3 . -53.1(4)
O1 C9 N3 N2 . -0.4(4)
C10 C9 N3 N2 . -176.8(3)
C8 N2 N3 C9 . 0.1(4)
C7 N2 N3 C9 . 173.0(3)
C14 C13 N4 C12 . -2.0(6)
C14 C13 N4 Zn1 . 173.7(3)
C11 C12 N4 C13 . 0.3(6)
C11 C12 N4 Zn1 . -175.3(3)
N3 C9 O1 C8 . 0.6(4)
C10 C9 O1 C8 . 177.3(3)
N2 C8 O1 C9 . -0.5(4)
S1 C8 O1 C9 . 178.9(3)
O4 N6 O2 Zn1 . -176.9(3)
O3 N6 O2 Zn1 . 4.1(4)
O4 N6 O3 Zn1 . 177.8(4)
O2 N6 O3 Zn1 . -3.3(3)
O7 N5 O5 Zn1 . -173.8(3)
O6 N5 O5 Zn1 . 6.6(4)
N6 O2 Zn1 O5 . 42.0(3)
N6 O2 Zn1 N1 3_676 -85.0(2)
N6 O2 Zn1 N4 . 163.0(2)
N6 O2 Zn1 O3 . -2.2(2)
N5 O5 Zn1 O2 . 32.8(3)
N5 O5 Zn1 N1 3_676 163.2(2)
N5 O5 Zn1 N4 . -88.3(3)
N5 O5 Zn1 O3 . 68.3(2)
C13 N4 Zn1 O2 . 54.8(3)
C12 N4 Zn1 O2 . -129.8(3)
C13 N4 Zn1 O5 . -161.1(3)
C12 N4 Zn1 O5 . 14.3(3)
C13 N4 Zn1 N1 3_676 -59.4(3)
C12 N4 Zn1 N1 3_676 116.1(3)
C13 N4 Zn1 O3 . 83.7(4)
C12 N4 Zn1 O3 . -100.8(4)
N6 O3 Zn1 O2 . 2.3(2)
N6 O3 Zn1 O5 . -149.8(3)
N6 O3 Zn1 N1 3_676 112.2(3)
N6 O3 Zn1 N4 . -32.5(4)
